data_7023319
loop_
_publ_author_name
'Takii, Yuki'
'Inagaki, Akiko'
'Nomura, Kotohiro'

_publ_section_title
;
 Synthesis, structural analysis of the hetero-bimetallic complexes
 MMe[(O-2,4-tBu2C6H2-6-CH2)2(\m2-O-2,4-tBu2C6H2-6-CH2)N][Me2Al(\m2-OiPr)]
 [M = Zr, Hf] and their use in catalysis for ethylene polymerisation.
;
_journal_issue 32
_journal_name_full 'Dalton transactions (Cambridge, England : 2003)'
_journal_page_first 11632
_journal_page_last 11639
_journal_paper_doi 10.1039/c3dt51172c
_journal_volume 42
_journal_year 2013
_chemical_formula_sum 'C58 H90 Al N O4 Zr'
_chemical_formula_weight 983.51
_chemical_name_systematic
; 
 ? 
;
_space_group_IT_number 2
_symmetry_cell_setting triclinic
_symmetry_space_group_name_Hall '-P 1'
_symmetry_space_group_name_H-M 'P -1'
_atom_sites_solution_hydrogens geom
_atom_sites_solution_primary direct
_atom_sites_solution_secondary difmap
_audit_creation_method SHELXL-97
_cell_angle_alpha 78.813(6)
_cell_angle_beta 81.903(7)
_cell_angle_gamma 89.211(6)
_cell_formula_units_Z 4
_cell_length_a 14.955(5)
_cell_length_b 19.163(6)
_cell_length_c 21.411(6)
_cell_measurement_reflns_used 12195
_cell_measurement_temperature 93(2)
_cell_measurement_theta_max 27.50
_cell_measurement_theta_min 2.50
_cell_volume 5959(3)
_computing_cell_refinement 'CrystalClear-SM Expert 2.0 r15'
_computing_data_collection 'CrystalClear-SM Expert 2.0 r15 (Rigaku, 2011)'
_computing_data_reduction 'CrystalClear-SM Expert 2.0 r15'
_computing_molecular_graphics 'CrystalStructure 4.0'
_computing_publication_material 'Yadokari-XG 2009'
_computing_structure_refinement 'SHELXL-97 (Sheldrick, 1997)'
_computing_structure_solution 'SHELXS-97 (Sheldrick, 1990)'
_diffrn_ambient_temperature 93(2)
_diffrn_measured_fraction_theta_full 0.996
_diffrn_measured_fraction_theta_max 0.996
_diffrn_radiation_monochromator graphite
_diffrn_radiation_source 'fine-focus sealed tube'
_diffrn_radiation_type MoK\a
_diffrn_radiation_wavelength 0.71075
_diffrn_reflns_av_R_equivalents 0.0693
_diffrn_reflns_limit_h_max 19
_diffrn_reflns_limit_h_min -19
_diffrn_reflns_limit_k_max 24
_diffrn_reflns_limit_k_min -24
_diffrn_reflns_limit_l_max 27
_diffrn_reflns_limit_l_min -27
_diffrn_reflns_number 62501
_diffrn_reflns_theta_full 27.49
_diffrn_reflns_theta_max 27.49
_diffrn_reflns_theta_min 2.54
_exptl_absorpt_coefficient_mu 0.240
_exptl_absorpt_correction_T_max 0.9649
_exptl_absorpt_correction_T_min 0.9514
_exptl_absorpt_correction_type empirical
_exptl_crystal_colour colorless
_exptl_crystal_density_diffrn 1.096
_exptl_crystal_density_method 'not measured'
_exptl_crystal_description block
_exptl_crystal_F_000 2120
_exptl_crystal_size_max 0.21
_exptl_crystal_size_mid 0.15
_exptl_crystal_size_min 0.15
_refine_diff_density_max 1.175
_refine_diff_density_min -0.645
_refine_diff_density_rms 0.092
_refine_ls_extinction_method none
_refine_ls_goodness_of_fit_ref 1.074
_refine_ls_hydrogen_treatment mixed
_refine_ls_matrix_type full
_refine_ls_number_parameters 1217
_refine_ls_number_reflns 27233
_refine_ls_number_restraints 0
_refine_ls_restrained_S_all 1.074
_refine_ls_R_factor_all 0.1067
_refine_ls_R_factor_gt 0.0591
_refine_ls_shift/su_max 0.002
_refine_ls_shift/su_mean 0.000
_refine_ls_structure_factor_coef Fsqd
_refine_ls_weighting_details 'calc w=1/[\s^2^(Fo^2^)+(0.0498P)^2^+2.3363P] where P=(Fo^2^+2Fc^2^)/3'
_refine_ls_weighting_scheme calc
_refine_ls_wR_factor_gt 0.1213
_refine_ls_wR_factor_ref 0.1524
_reflns_number_gt 16544
_reflns_number_total 27233
_reflns_threshold_expression >2sigma(I)
_cod_data_source_file c3dt51172c.txt
_cod_data_source_block shelxl
_cod_original_sg_symbol_H-M P-1
_cod_database_code 7023319

loop_
_symmetry_equiv_pos_as_xyz
'x, y, z'
'-x, -y, -z'

loop_
_atom_site_label
_atom_site_type_symbol
_atom_site_fract_x
_atom_site_fract_y
_atom_site_fract_z
_atom_site_U_iso_or_equiv
_atom_site_adp_type
_atom_site_occupancy
_atom_site_symmetry_multiplicity
_atom_site_calc_flag
_atom_site_refinement_flags
O1 O 0.40644(15) 0.25882(12) 1.33548(11) 0.0201(5) Uani 1 1 d .
O2 O 0.54983(14) 0.19677(12) 1.34271(10) 0.0152(5) Uani 1 1 d .
O3 O 0.40870(14) 0.27276(12) 1.19810(11) 0.0168(5) Uani 1 1 d .
O4 O 0.57699(15) 0.17990(12) 1.20080(10) 0.0160(5) Uani 1 1 d .
O5 O 1.09972(15) 0.23490(13) 0.63205(11) 0.0225(5) Uani 1 1 d .
O6 O 0.95627(14) 0.17267(12) 0.63365(10) 0.0159(5) Uani 1 1 d .
O7 O 1.08629(15) 0.22828(12) 0.76811(11) 0.0189(5) Uani 1 1 d .
O8 O 0.91907(15) 0.13303(12) 0.78368(11) 0.0199(5) Uani 1 1 d .
C1 C 0.3979(2) 0.1091(2) 1.28001(19) 0.0275(9) Uani 1 1 d .
C2 C 0.3978(2) 0.1538(2) 1.46589(18) 0.0300(9) Uani 1 1 d .
H2 H 0.3829 0.1161 1.4438 0.036 Uiso 1 1 calc R
H2A H 0.3420 0.1736 1.4847 0.036 Uiso 1 1 calc R
H2B H 0.4335 0.1338 1.5000 0.036 Uiso 1 1 calc R
C3 C 0.5204(3) 0.3038(2) 1.4393(2) 0.0352(10) Uani 1 1 d .
H3 H 0.4870 0.3057 1.4817 0.042 Uiso 1 1 calc R
H3A H 0.5166 0.3498 1.4104 0.042 Uiso 1 1 calc R
H3B H 0.5838 0.2932 1.4434 0.042 Uiso 1 1 calc R
C4 C 0.6368(2) 0.32303(17) 1.27398(16) 0.0167(7) Uani 1 1 d .
H4 H 0.6014 0.3355 1.3129 0.020 Uiso 1 1 calc R
H4A H 0.6812 0.3621 1.2556 0.020 Uiso 1 1 calc R
C5 C 0.6878(2) 0.25613(17) 1.29412(15) 0.0146(7) Uani 1 1 d .
C6 C 0.7821(2) 0.25767(18) 1.27792(16) 0.0169(7) Uani 1 1 d .
H6 H 0.8113 0.2990 1.2516 0.020 Uiso 1 1 calc R
C7 C 0.8332(2) 0.19941(18) 1.29999(16) 0.0181(7) Uani 1 1 d .
C8 C 0.7879(2) 0.14041(18) 1.33916(16) 0.0182(7) Uani 1 1 d .
H8 H 0.8229 0.1006 1.3544 0.022 Uiso 1 1 calc R
C9 C 0.6942(2) 0.13566(17) 1.35776(15) 0.0145(7) Uani 1 1 d .
C10 C 0.6451(2) 0.19553(17) 1.33271(15) 0.0141(7) Uani 1 1 d .
C11 C 0.9371(2) 0.19838(19) 1.28216(19) 0.0266(9) Uani 1 1 d .
C12 C 0.9814(3) 0.1891(2) 1.3427(2) 0.0413(11) Uani 1 1 d .
H12 H 0.9678 0.2301 1.3635 0.050 Uiso 1 1 calc R
H12A H 1.0469 0.1856 1.3316 0.050 Uiso 1 1 calc R
H12B H 0.9580 0.1455 1.3723 0.050 Uiso 1 1 calc R
C13 C 0.9721(3) 0.2673(2) 1.2368(2) 0.0410(12) Uani 1 1 d .
H13 H 0.9443 0.2732 1.1974 0.049 Uiso 1 1 calc R
H13A H 1.0378 0.2653 1.2261 0.049 Uiso 1 1 calc R
H13B H 0.9565 0.3078 1.2579 0.049 Uiso 1 1 calc R
C14 C 0.9616(3) 0.1364(2) 1.2475(2) 0.0370(11) Uani 1 1 d .
H14 H 1.0269 0.1368 1.2338 0.044 Uiso 1 1 calc R
H14A H 0.9299 0.1413 1.2098 0.044 Uiso 1 1 calc R
H14B H 0.9434 0.0913 1.2769 0.044 Uiso 1 1 calc R
C15 C 0.6532(2) 0.07100(18) 1.40747(16) 0.0204(8) Uani 1 1 d .
C16 C 0.5677(2) 0.03933(19) 1.39120(17) 0.0242(8) Uani 1 1 d .
H16 H 0.5824 0.0207 1.3515 0.029 Uiso 1 1 calc R
H16A H 0.5221 0.0764 1.3852 0.029 Uiso 1 1 calc R
H16B H 0.5438 0.0007 1.4265 0.029 Uiso 1 1 calc R
C17 C 0.6301(2) 0.0963(2) 1.47205(16) 0.0229(8) Uani 1 1 d .
H17 H 0.5868 0.1352 1.4673 0.028 Uiso 1 1 calc R
H17A H 0.6853 0.1132 1.4845 0.028 Uiso 1 1 calc R
H17B H 0.6035 0.0567 1.5053 0.028 Uiso 1 1 calc R
C18 C 0.7205(2) 0.00946(19) 1.41755(18) 0.0245(8) Uani 1 1 d .
H18 H 0.7411 -0.0046 1.3763 0.029 Uiso 1 1 calc R
H18A H 0.6907 -0.0312 1.4479 0.029 Uiso 1 1 calc R
H18B H 0.7725 0.0251 1.4348 0.029 Uiso 1 1 calc R
C19 C 0.5134(2) 0.38342(17) 1.22606(16) 0.0156(7) Uani 1 1 d .
H19 H 0.5521 0.4264 1.2196 0.019 Uiso 1 1 calc R
H19A H 0.4771 0.3784 1.2691 0.019 Uiso 1 1 calc R
C20 C 0.4494(2) 0.39554(17) 1.17600(15) 0.0152(7) Uani 1 1 d .
C21 C 0.4403(2) 0.46383(18) 1.14157(16) 0.0167(7) Uani 1 1 d .
H21 H 0.4766 0.5012 1.1484 0.020 Uiso 1 1 calc R
C22 C 0.3794(2) 0.47939(18) 1.09719(16) 0.0180(7) Uani 1 1 d .
C23 C 0.3273(2) 0.42327(18) 1.08895(16) 0.0190(7) Uani 1 1 d .
H23 H 0.2851 0.4330 1.0592 0.023 Uiso 1 1 calc R
C24 C 0.3335(2) 0.35301(18) 1.12198(16) 0.0168(7) Uani 1 1 d .
C25 C 0.3968(2) 0.33957(17) 1.16582(15) 0.0150(7) Uani 1 1 d .
C26 C 0.3685(2) 0.55624(18) 1.06147(16) 0.0197(7) Uani 1 1 d .
C27 C 0.3119(3) 0.5971(2) 1.10856(19) 0.0305(9) Uani 1 1 d .
H27 H 0.2532 0.5731 1.1238 0.037 Uiso 1 1 calc R
H27A H 0.3027 0.6458 1.0864 0.037 Uiso 1 1 calc R
H27B H 0.3439 0.5981 1.1453 0.037 Uiso 1 1 calc R
C28 C 0.4606(3) 0.5932(2) 1.03714(19) 0.0301(9) Uani 1 1 d .
H123 H 0.4967 0.5663 1.0083 0.045 Uiso 1 1 calc R
H124 H 0.4923 0.5955 1.0738 0.045 Uiso 1 1 calc R
H125 H 0.4518 0.6415 1.0138 0.045 Uiso 1 1 calc R
C29 C 0.3192(3) 0.5591(2) 1.0032(2) 0.0405(11) Uani 1 1 d .
H29 H 0.2581 0.5391 1.0175 0.049 Uiso 1 1 calc R
H29A H 0.3523 0.5315 0.9737 0.049 Uiso 1 1 calc R
H29B H 0.3154 0.6087 0.9811 0.049 Uiso 1 1 calc R
C30 C 0.2771(2) 0.29282(18) 1.10846(16) 0.0190(7) Uani 1 1 d .
C31 C 0.2035(2) 0.3222(2) 1.06707(19) 0.0298(9) Uani 1 1 d .
H129 H 0.1679 0.3574 1.0871 0.045 Uiso 1 1 calc R
H130 H 0.1639 0.2831 1.0639 0.045 Uiso 1 1 calc R
H131 H 0.2320 0.3447 1.0240 0.045 Uiso 1 1 calc R
C32 C 0.3405(2) 0.24547(19) 1.07171(17) 0.0229(8) Uani 1 1 d .
H32 H 0.3851 0.2238 1.0988 0.027 Uiso 1 1 calc R
H32A H 0.3718 0.2746 1.0321 0.027 Uiso 1 1 calc R
H32B H 0.3050 0.2080 1.0609 0.027 Uiso 1 1 calc R
C33 C 0.2284(2) 0.2475(2) 1.17086(18) 0.0277(9) Uani 1 1 d .
H33 H 0.1942 0.2786 1.1967 0.033 Uiso 1 1 calc R
H33A H 0.2730 0.2213 1.1954 0.033 Uiso 1 1 calc R
H33B H 0.1868 0.2138 1.1603 0.033 Uiso 1 1 calc R
C34 C 0.6243(2) 0.32580(17) 1.15983(15) 0.0157(7) Uani 1 1 d .
H34 H 0.6615 0.3699 1.1503 0.019 Uiso 1 1 calc R
H34A H 0.5793 0.3323 1.1295 0.019 Uiso 1 1 calc R
C35 C 0.6856(2) 0.26592(17) 1.14457(15) 0.0144(7) Uani 1 1 d .
C36 C 0.7684(2) 0.28371(18) 1.10500(15) 0.0157(7) Uani 1 1 d .
H36 H 0.7889 0.3318 1.0953 0.019 Uiso 1 1 calc R
C37 C 0.8213(2) 0.23265(18) 1.07946(15) 0.0160(7) Uani 1 1 d .
C38 C 0.7890(2) 0.16278(18) 1.09666(16) 0.0186(7) Uani 1 1 d .
H38 H 0.8241 0.1273 1.0797 0.022 Uiso 1 1 calc R
C39 C 0.7081(2) 0.14118(18) 1.13723(16) 0.0180(7) Uani 1 1 d .
C40 C 0.6566(2) 0.19502(17) 1.16091(16) 0.0159(7) Uani 1 1 d .
C41 C 0.9084(2) 0.25065(19) 1.03217(17) 0.0214(8) Uani 1 1 d .
C42 C 0.9393(3) 0.3277(2) 1.0262(2) 0.0380(11) Uani 1 1 d .
H42 H 0.9525 0.3351 1.0680 0.046 Uiso 1 1 calc R
H42A H 0.8913 0.3599 1.0123 0.046 Uiso 1 1 calc R
H42B H 0.9938 0.3374 0.9945 0.046 Uiso 1 1 calc R
C43 C 0.9850(2) 0.2024(2) 1.05382(18) 0.0269(9) Uani 1 1 d .
H43 H 0.9685 0.1527 1.0553 0.032 Uiso 1 1 calc R
H43A H 0.9953 0.2084 1.0967 0.032 Uiso 1 1 calc R
H43B H 1.0402 0.2151 1.0233 0.032 Uiso 1 1 calc R
C44 C 0.8907(3) 0.2397(2) 0.96555(18) 0.0354(10) Uani 1 1 d .
H44 H 0.9457 0.2512 0.9346 0.043 Uiso 1 1 calc R
H44A H 0.8419 0.2709 0.9514 0.043 Uiso 1 1 calc R
H44B H 0.8731 0.1900 0.9683 0.043 Uiso 1 1 calc R
C45 C 0.6780(2) 0.06239(19) 1.15480(17) 0.0235(8) Uani 1 1 d .
C46 C 0.6781(3) 0.0369(2) 1.22748(18) 0.0296(9) Uani 1 1 d .
H46 H 0.6636 -0.0141 1.2392 0.035 Uiso 1 1 calc R
H46A H 0.6328 0.0631 1.2512 0.035 Uiso 1 1 calc R
H46B H 0.7380 0.0455 1.2384 0.035 Uiso 1 1 calc R
C47 C 0.5834(3) 0.0527(2) 1.13777(19) 0.0323(10) Uani 1 1 d .
H47 H 0.5843 0.0672 1.0912 0.039 Uiso 1 1 calc R
H47A H 0.5406 0.0821 1.1599 0.039 Uiso 1 1 calc R
H47B H 0.5647 0.0026 1.1513 0.039 Uiso 1 1 calc R
C48 C 0.7421(3) 0.0146(2) 1.1197(2) 0.0437(12) Uani 1 1 d .
H48 H 0.7434 0.0297 1.0731 0.052 Uiso 1 1 calc R
H48A H 0.7208 -0.0349 1.1329 0.052 Uiso 1 1 calc R
H48B H 0.8031 0.0184 1.1306 0.052 Uiso 1 1 calc R
C49 C 0.3172(2) 0.2920(2) 1.33720(18) 0.0248(8) Uani 1 1 d .
H49 H 0.3140 0.3231 1.2943 0.030 Uiso 1 1 calc R
C50 C 0.3078(3) 0.3387(2) 1.38776(19) 0.0375(11) Uani 1 1 d .
H50 H 0.3581 0.3731 1.3784 0.045 Uiso 1 1 calc R
H50A H 0.3086 0.3089 1.4304 0.045 Uiso 1 1 calc R
H50B H 0.2506 0.3642 1.3870 0.045 Uiso 1 1 calc R
H50C H 0.3536 0.1109 1.2499 0.045 Uiso 1 1 d R
H50D H 0.3654 0.1016 1.3242 0.045 Uiso 1 1 d R
H50E H 0.4386 0.0691 1.2761 0.045 Uiso 1 1 d R
C51 C 0.2430(2) 0.2364(2) 1.3497(2) 0.0358(10) Uani 1 1 d .
H132 H 0.2516 0.2078 1.3161 0.054 Uiso 1 1 calc R
H133 H 0.1843 0.2599 1.3493 0.054 Uiso 1 1 calc R
H134 H 0.2447 0.2056 1.3917 0.054 Uiso 1 1 calc R
C52 C 1.1043(2) 0.07482(19) 0.72431(19) 0.0267(9) Uani 1 1 d .
H126 H 1.1499 0.0760 0.7528 0.040 Uiso 1 1 calc R
H127 H 1.1343 0.0722 0.6811 0.040 Uiso 1 1 calc R
H128 H 1.0648 0.0330 0.7410 0.040 Uiso 1 1 calc R
C53 C 1.1175(3) 0.1478(2) 0.52297(18) 0.0320(9) Uani 1 1 d .
H53 H 1.1217 0.1029 0.5533 0.038 Uiso 1 1 calc R
H53A H 1.1781 0.1681 0.5073 0.038 Uiso 1 1 calc R
H53B H 1.0892 0.1390 0.4866 0.038 Uiso 1 1 calc R
C54 C 0.9975(3) 0.2963(2) 0.5105(2) 0.0390(10) Uani 1 1 d .
H54 H 1.0385 0.3078 0.4699 0.047 Uiso 1 1 calc R
H54A H 0.9932 0.3374 0.5318 0.047 Uiso 1 1 calc R
H54B H 0.9375 0.2844 0.5019 0.047 Uiso 1 1 calc R
C55 C 0.8670(2) 0.29055(17) 0.67089(16) 0.0171(7) Uani 1 1 d .
H55 H 0.9076 0.3080 0.6303 0.021 Uiso 1 1 calc R
H55A H 0.8231 0.3286 0.6774 0.021 Uiso 1 1 calc R
C56 C 0.8156(2) 0.22627(18) 0.66302(15) 0.0160(7) Uani 1 1 d .
C57 C 0.7219(2) 0.22548(18) 0.67453(16) 0.0170(7) Uani 1 1 d .
H57 H 0.6914 0.2643 0.6892 0.020 Uiso 1 1 calc R
C58 C 0.6718(2) 0.16870(18) 0.66489(16) 0.0178(7) Uani 1 1 d .
C59 C 0.7201(2) 0.11347(18) 0.64135(16) 0.0189(7) Uani 1 1 d .
H59 H 0.6868 0.0744 0.6346 0.023 Uiso 1 1 calc R
C60 C 0.8144(2) 0.11251(18) 0.62722(16) 0.0178(7) Uani 1 1 d .
C61 C 0.8614(2) 0.17008(18) 0.64040(15) 0.0164(7) Uani 1 1 d .
C62 C 0.5681(2) 0.1643(2) 0.68090(18) 0.0257(8) Uani 1 1 d .
C63 C 0.5272(2) 0.2352(2) 0.6930(2) 0.0302(9) Uani 1 1 d .
H63 H 0.4614 0.2299 0.7032 0.036 Uiso 1 1 calc R
H63A H 0.5426 0.2721 0.6544 0.036 Uiso 1 1 calc R
H63B H 0.5516 0.2488 0.7291 0.036 Uiso 1 1 calc R
C64 C 0.5432(3) 0.1072(2) 0.7420(2) 0.0398(11) Uani 1 1 d .
H64 H 0.4775 0.1059 0.7545 0.048 Uiso 1 1 calc R
H64A H 0.5727 0.1187 0.7768 0.048 Uiso 1 1 calc R
H64B H 0.5633 0.0607 0.7334 0.048 Uiso 1 1 calc R
C65 C 0.5262(2) 0.1446(3) 0.6250(2) 0.0379(11) Uani 1 1 d .
H65 H 0.5411 0.1817 0.5864 0.045 Uiso 1 1 calc R
H65A H 0.4604 0.1404 0.6365 0.045 Uiso 1 1 calc R
H65B H 0.5503 0.0991 0.6163 0.045 Uiso 1 1 calc R
C66 C 0.8601(2) 0.05391(19) 0.59351(17) 0.0227(8) Uani 1 1 d .
C67 C 0.7945(3) -0.0068(2) 0.59430(19) 0.0279(9) Uani 1 1 d .
H67 H 0.7705 -0.0279 0.6389 0.033 Uiso 1 1 calc R
H67A H 0.8262 -0.0432 0.5735 0.033 Uiso 1 1 calc R
H67B H 0.7446 0.0117 0.5710 0.033 Uiso 1 1 calc R
C68 C 0.8901(2) 0.0896(2) 0.52278(17) 0.0275(9) Uani 1 1 d .
H68 H 0.8368 0.1061 0.5025 0.033 Uiso 1 1 calc R
H68A H 0.9224 0.0552 0.4999 0.033 Uiso 1 1 calc R
H68B H 0.9301 0.1302 0.5211 0.033 Uiso 1 1 calc R
C69 C 0.9416(3) 0.0198(2) 0.62301(19) 0.0279(9) Uani 1 1 d .
H69 H 0.9675 -0.0157 0.5986 0.034 Uiso 1 1 calc R
H69A H 0.9223 -0.0033 0.6678 0.034 Uiso 1 1 calc R
H69B H 0.9872 0.0566 0.6215 0.034 Uiso 1 1 calc R
C70 C 0.9825(2) 0.34392(18) 0.71494(16) 0.0176(7) Uani 1 1 d .
H70 H 1.0249 0.3460 0.6747 0.021 Uiso 1 1 calc R
H70A H 0.9445 0.3868 0.7092 0.021 Uiso 1 1 calc R
C71 C 1.0365(2) 0.34632(18) 0.76902(16) 0.0165(7) Uani 1 1 d .
C72 C 1.0364(2) 0.40786(17) 0.79467(16) 0.0171(7) Uani 1 1 d .
H72 H 1.0012 0.4471 0.7783 0.020 Uiso 1 1 calc R
C73 C 1.0867(2) 0.41317(18) 0.84385(16) 0.0176(7) Uani 1 1 d .
C74 C 1.1381(2) 0.35418(19) 0.86621(16) 0.0202(7) Uani 1 1 d .
H74 H 1.1724 0.3571 0.8998 0.024 Uiso 1 1 calc R
C75 C 1.1421(2) 0.29082(18) 0.84185(16) 0.0168(7) Uani 1 1 d .
C76 C 1.0892(2) 0.28865(18) 0.79282(16) 0.0180(7) Uani 1 1 d .
C77 C 1.0848(2) 0.48262(18) 0.87002(16) 0.0199(7) Uani 1 1 d .
C78 C 1.1276(3) 0.5428(2) 0.81617(19) 0.0324(9) Uani 1 1 d .
H78 H 1.1280 0.5871 0.8327 0.039 Uiso 1 1 calc R
H78A H 1.0924 0.5493 0.7802 0.039 Uiso 1 1 calc R
H78B H 1.1897 0.5305 0.8013 0.039 Uiso 1 1 calc R
C79 C 1.1378(3) 0.4771(2) 0.92697(19) 0.0318(9) Uani 1 1 d .
H79 H 1.1126 0.4382 0.9615 0.038 Uiso 1 1 calc R
H79A H 1.1333 0.5219 0.9427 0.038 Uiso 1 1 calc R
H79B H 1.2013 0.4677 0.9131 0.038 Uiso 1 1 calc R
C80 C 0.9870(2) 0.5019(2) 0.89194(19) 0.0277(9) Uani 1 1 d .
H80 H 0.9579 0.4624 0.9242 0.033 Uiso 1 1 calc R
H80A H 0.9538 0.5111 0.8549 0.033 Uiso 1 1 calc R
H80B H 0.9867 0.5447 0.9108 0.033 Uiso 1 1 calc R
C81 C 1.2001(2) 0.22733(19) 0.86736(17) 0.0201(8) Uani 1 1 d .
C82 C 1.2715(2) 0.2123(2) 0.81233(19) 0.0305(9) Uani 1 1 d .
H82 H 1.3085 0.1721 0.8286 0.037 Uiso 1 1 calc R
H82A H 1.3102 0.2545 0.7956 0.037 Uiso 1 1 calc R
H82B H 1.2412 0.2009 0.7778 0.037 Uiso 1 1 calc R
C83 C 1.1412(2) 0.16026(19) 0.89506(18) 0.0256(8) Uani 1 1 d .
H83 H 1.1121 0.1466 0.8609 0.031 Uiso 1 1 calc R
H83A H 1.0947 0.1702 0.9292 0.031 Uiso 1 1 calc R
H83B H 1.1791 0.1213 0.9127 0.031 Uiso 1 1 calc R
C84 C 1.2507(3) 0.2425(2) 0.92079(19) 0.0300(9) Uani 1 1 d .
H84 H 1.2070 0.2518 0.9568 0.036 Uiso 1 1 calc R
H84A H 1.2903 0.2843 0.9042 0.036 Uiso 1 1 calc R
H84B H 1.2870 0.2013 0.9356 0.036 Uiso 1 1 calc R
C85 C 0.8637(2) 0.27453(18) 0.78821(16) 0.0168(7) Uani 1 1 d .
H85 H 0.8249 0.3170 0.7848 0.020 Uiso 1 1 calc R
H85A H 0.9037 0.2784 0.8205 0.020 Uiso 1 1 calc R
C86 C 0.8032(2) 0.21036(18) 0.81474(15) 0.0157(7) Uani 1 1 d .
C87 C 0.7177(2) 0.22009(18) 0.84709(16) 0.0178(7) Uani 1 1 d .
H87 H 0.6952 0.2670 0.8442 0.021 Uiso 1 1 calc R
C88 C 0.6642(2) 0.16381(19) 0.88342(16) 0.0203(8) Uani 1 1 d .
C89 C 0.7006(3) 0.0961(2) 0.88613(18) 0.0277(9) Uani 1 1 d .
H89 H 0.6656 0.0569 0.9113 0.033 Uiso 1 1 calc R
C90 C 0.7850(3) 0.08205(19) 0.85430(18) 0.0261(8) Uani 1 1 d .
C91 C 0.8362(2) 0.14083(19) 0.81732(16) 0.0190(7) Uani 1 1 d .
C92 C 0.5747(2) 0.1769(2) 0.92463(17) 0.0234(8) Uani 1 1 d .
C93 C 0.5985(2) 0.2007(2) 0.98495(17) 0.0252(8) Uani 1 1 d .
H93 H 0.6310 0.2465 0.9723 0.030 Uiso 1 1 calc R
H93A H 0.6367 0.1650 1.0071 0.030 Uiso 1 1 calc R
H93B H 0.5429 0.2059 1.0138 0.030 Uiso 1 1 calc R
C94 C 0.5150(3) 0.1096(2) 0.9459(2) 0.0383(11) Uani 1 1 d .
H94 H 0.5464 0.0728 0.9729 0.046 Uiso 1 1 calc R
H94A H 0.5023 0.0921 0.9079 0.046 Uiso 1 1 calc R
H94B H 0.4581 0.1208 0.9705 0.046 Uiso 1 1 calc R
C95 C 0.5194(2) 0.2350(2) 0.88791(19) 0.0321(9) Uani 1 1 d .
H95 H 0.5018 0.2191 0.8505 0.039 Uiso 1 1 calc R
H95A H 0.5560 0.2787 0.8735 0.039 Uiso 1 1 calc R
H95B H 0.4651 0.2444 0.9163 0.039 Uiso 1 1 calc R
C96 C 0.8205(3) 0.0052(2) 0.8609(2) 0.0492(14) Uani 1 1 d .
C97 C 0.9108(4) 0.0011(3) 0.8866(3) 0.0736(19) Uani 1 1 d .
H97 H 0.9034 0.0169 0.9279 0.088 Uiso 1 1 calc R
H97A H 0.9553 0.0318 0.8558 0.088 Uiso 1 1 calc R
H97B H 0.9317 -0.0482 0.8927 0.088 Uiso 1 1 calc R
C98 C 0.7559(4) -0.0481(2) 0.9072(3) 0.080(2) Uani 1 1 d .
H98 H 0.6969 -0.0462 0.8921 0.096 Uiso 1 1 calc R
H98A H 0.7492 -0.0364 0.9501 0.096 Uiso 1 1 calc R
H98B H 0.7801 -0.0962 0.9091 0.096 Uiso 1 1 calc R
C99 C 0.8320(4) -0.0147(2) 0.7947(3) 0.0705(19) Uani 1 1 d .
H99 H 0.8730 0.0196 0.7645 0.085 Uiso 1 1 calc R
H99A H 0.7731 -0.0140 0.7795 0.085 Uiso 1 1 calc R
H99B H 0.8572 -0.0625 0.7975 0.085 Uiso 1 1 calc R
C100 C 1.1871(3) 0.2696(2) 0.62667(19) 0.0342(10) Uani 1 1 d .
H100 H 1.1868 0.2929 0.6646 0.041 Uiso 1 1 calc R
C101 C 1.2622(3) 0.2143(3) 0.6285(2) 0.0481(13) Uani 1 1 d .
H101 H 1.2514 0.1796 0.6691 0.072 Uiso 1 1 calc R
H102 H 1.3207 0.2381 0.6253 0.072 Uiso 1 1 calc R
H103 H 1.2626 0.1897 0.5924 0.072 Uiso 1 1 calc R
C102 C 1.2006(3) 0.3271(3) 0.5664(2) 0.0522(13) Uani 1 1 d .
H104 H 1.1979 0.3057 0.5287 0.078 Uiso 1 1 calc R
H105 H 1.2596 0.3503 0.5626 0.078 Uiso 1 1 calc R
H106 H 1.1529 0.3624 0.5690 0.078 Uiso 1 1 calc R
C103 C 0.9390(6) 0.5083(4) 0.5705(4) 0.128(3) Uani 1 1 d .
H107 H 0.9377 0.5499 0.5359 0.153 Uiso 1 1 calc R
H108 H 0.9085 0.4680 0.5600 0.153 Uiso 1 1 calc R
H109 H 1.0018 0.4960 0.5754 0.153 Uiso 1 1 calc R
C104 C 0.8921(4) 0.5247(3) 0.6312(2) 0.0524(14) Uani 1 1 d .
C105 C 0.9236(3) 0.5700(3) 0.6661(2) 0.0484(13) Uani 1 1 d .
H110 H 0.9794 0.5948 0.6507 0.058 Uiso 1 1 calc R
C106 C 0.8743(3) 0.5796(2) 0.7233(2) 0.0429(11) Uani 1 1 d .
H111 H 0.8969 0.6103 0.7476 0.052 Uiso 1 1 calc R
C107 C 0.7932(3) 0.5451(3) 0.7452(2) 0.0518(13) Uani 1 1 d .
H112 H 0.7592 0.5522 0.7844 0.062 Uiso 1 1 calc R
C108 C 0.7612(4) 0.5010(3) 0.7108(3) 0.0639(16) Uani 1 1 d .
H113 H 0.7050 0.4769 0.7260 0.077 Uiso 1 1 calc R
C109 C 0.8099(5) 0.4910(3) 0.6541(3) 0.0692(18) Uani 1 1 d .
H114 H 0.7866 0.4603 0.6302 0.083 Uiso 1 1 calc R
C110 C 1.1757(6) 0.5059(4) 0.6280(4) 0.132(3) Uani 1 1 d .
H115 H 1.2283 0.4886 0.6488 0.159 Uiso 1 1 calc R
H116 H 1.1588 0.4715 0.6031 0.159 Uiso 1 1 calc R
H117 H 1.1250 0.5117 0.6608 0.159 Uiso 1 1 calc R
C111 C 1.1982(5) 0.5747(4) 0.5848(3) 0.0762(18) Uani 1 1 d .
C112 C 1.1944(4) 0.6353(3) 0.6054(3) 0.0632(15) Uani 1 1 d .
H118 H 1.1733 0.6347 0.6494 0.076 Uiso 1 1 calc R
C113 C 1.2208(4) 0.7020(4) 0.5639(3) 0.0712(17) Uani 1 1 d .
H119 H 1.2172 0.7445 0.5807 0.085 Uiso 1 1 calc R
C114 C 1.2510(4) 0.7047(4) 0.5006(3) 0.0736(18) Uani 1 1 d .
H120 H 1.2669 0.7488 0.4725 0.088 Uiso 1 1 calc R
C115 C 1.2582(5) 0.6399(4) 0.4776(3) 0.083(2) Uani 1 1 d .
H121 H 1.2804 0.6407 0.4337 0.099 Uiso 1 1 calc R
C116 C 1.2332(5) 0.5753(4) 0.5184(3) 0.093(2) Uani 1 1 d .
H122 H 1.2391 0.5321 0.5027 0.112 Uiso 1 1 calc R
Zr1 Zr 0.47722(2) 0.210938(17) 1.258471(15) 0.01474(8) Uani 1 1 d .
Zr2 Zr 1.02119(2) 0.174227(18) 0.719793(15) 0.01566(8) Uani 1 1 d .
Al1 Al 0.46803(7) 0.22923(6) 1.40410(5) 0.0203(2) Uani 1 1 d .
Al2 Al 1.04397(7) 0.21493(6) 0.56648(5) 0.0216(2) Uani 1 1 d .
N1 N 0.57387(17) 0.31982(14) 1.22608(13) 0.0145(6) Uani 1 1 d .
N2 N 0.92222(18) 0.27897(15) 0.72486(13) 0.0158(6) Uani 1 1 d .

loop_
_atom_site_aniso_label
_atom_site_aniso_U_11
_atom_site_aniso_U_22
_atom_site_aniso_U_33
_atom_site_aniso_U_23
_atom_site_aniso_U_13
_atom_site_aniso_U_12
O1 0.0120(11) 0.0223(13) 0.0219(13) 0.0020(10) 0.0024(9) 0.0049(10)
O2 0.0096(11) 0.0190(12) 0.0146(12) 0.0005(9) 0.0017(9) -0.0012(9)
O3 0.0137(11) 0.0131(12) 0.0221(13) 0.0001(10) -0.0016(9) -0.0003(10)
O4 0.0156(12) 0.0151(12) 0.0161(12) -0.0003(9) -0.0011(9) -0.0009(10)
O5 0.0157(12) 0.0309(15) 0.0218(14) -0.0094(11) -0.0001(10) -0.0018(11)
O6 0.0120(11) 0.0205(13) 0.0153(12) -0.0037(10) -0.0021(9) 0.0011(10)
O7 0.0179(12) 0.0228(13) 0.0200(13) -0.0111(10) -0.0064(10) 0.0055(10)
O8 0.0199(12) 0.0163(12) 0.0226(13) -0.0053(10) 0.0012(10) 0.0053(10)
C1 0.0221(19) 0.024(2) 0.033(2) -0.0011(17) -0.0003(16) -0.0048(16)
C2 0.024(2) 0.035(2) 0.025(2) 0.0039(17) 0.0018(16) 0.0066(18)
C3 0.029(2) 0.046(3) 0.033(2) -0.017(2) 0.0001(18) 0.004(2)
C4 0.0113(16) 0.0168(17) 0.0215(19) -0.0019(14) -0.0037(13) -0.0016(14)
C5 0.0132(16) 0.0157(17) 0.0150(17) -0.0022(13) -0.0043(13) 0.0029(13)
C6 0.0171(17) 0.0146(17) 0.0176(18) 0.0004(13) -0.0023(13) -0.0021(14)
C7 0.0140(16) 0.0161(17) 0.0234(19) -0.0023(14) -0.0023(14) 0.0030(14)
C8 0.0162(17) 0.0168(17) 0.0214(19) -0.0022(14) -0.0041(14) 0.0031(14)
C9 0.0147(16) 0.0146(17) 0.0146(17) -0.0033(13) -0.0024(13) 0.0004(13)
C10 0.0096(15) 0.0189(17) 0.0132(17) -0.0019(13) -0.0007(12) -0.0013(13)
C11 0.0113(17) 0.0181(19) 0.046(3) 0.0012(17) -0.0002(16) 0.0027(15)
C12 0.018(2) 0.043(3) 0.063(3) -0.006(2) -0.013(2) -0.0006(19)
C13 0.0147(19) 0.027(2) 0.071(3) 0.006(2) 0.0081(19) 0.0028(17)
C14 0.023(2) 0.026(2) 0.053(3) -0.001(2) 0.0157(19) 0.0063(17)
C15 0.0209(18) 0.0194(18) 0.0184(19) 0.0015(14) -0.0015(14) 0.0013(15)
C16 0.0258(19) 0.0227(19) 0.021(2) 0.0026(15) -0.0001(15) -0.0044(16)
C17 0.0219(19) 0.027(2) 0.0163(19) 0.0025(15) 0.0017(14) 0.0024(16)
C18 0.0250(19) 0.0183(19) 0.025(2) 0.0054(15) 0.0005(15) 0.0036(16)
C19 0.0158(16) 0.0114(16) 0.0204(18) -0.0047(13) -0.0037(13) 0.0029(13)
C20 0.0158(16) 0.0160(17) 0.0128(17) -0.0023(13) 0.0011(13) 0.0026(14)
C21 0.0150(16) 0.0170(17) 0.0183(18) -0.0055(14) 0.0000(13) 0.0001(14)
C22 0.0162(17) 0.0200(18) 0.0164(18) -0.0011(14) -0.0014(13) 0.0068(14)
C23 0.0176(17) 0.0232(19) 0.0170(18) -0.0051(14) -0.0042(13) 0.0068(15)
C24 0.0103(16) 0.0205(18) 0.0190(18) -0.0053(14) 0.0017(13) 0.0022(14)
C25 0.0118(16) 0.0154(17) 0.0169(17) -0.0034(13) 0.0012(13) 0.0012(13)
C26 0.0216(18) 0.0180(18) 0.0186(19) -0.0008(14) -0.0042(14) 0.0081(15)
C27 0.034(2) 0.0178(19) 0.033(2) 0.0016(16) 0.0061(17) 0.0084(17)
C28 0.031(2) 0.020(2) 0.033(2) 0.0047(17) 0.0023(17) 0.0078(17)
C29 0.059(3) 0.027(2) 0.038(3) 0.0019(19) -0.026(2) 0.006(2)
C30 0.0169(17) 0.0188(18) 0.0219(19) -0.0023(14) -0.0068(14) 0.0025(14)
C31 0.0220(19) 0.033(2) 0.039(2) -0.0121(18) -0.0143(17) 0.0044(17)
C32 0.0244(19) 0.0201(19) 0.025(2) -0.0072(15) -0.0033(15) 0.0010(16)
C33 0.0119(17) 0.038(2) 0.033(2) -0.0070(18) -0.0036(15) -0.0077(16)
C34 0.0138(16) 0.0143(17) 0.0169(18) 0.0000(13) 0.0008(13) 0.0001(13)
C35 0.0124(16) 0.0159(17) 0.0154(17) -0.0034(13) -0.0033(13) 0.0026(13)
C36 0.0149(16) 0.0138(16) 0.0172(18) 0.0002(13) -0.0030(13) 0.0009(14)
C37 0.0145(16) 0.0170(17) 0.0146(17) -0.0016(13) 0.0021(13) 0.0007(14)
C38 0.0205(18) 0.0190(18) 0.0147(18) -0.0029(14) 0.0019(13) 0.0044(15)
C39 0.0221(18) 0.0142(17) 0.0181(18) -0.0041(14) -0.0024(14) -0.0015(14)
C40 0.0141(16) 0.0155(17) 0.0183(18) -0.0034(14) -0.0034(13) 0.0001(14)
C41 0.0186(18) 0.0242(19) 0.0185(19) -0.0032(15) 0.0054(14) 0.0024(15)
C42 0.027(2) 0.028(2) 0.049(3) -0.0018(19) 0.0203(19) -0.0068(18)
C43 0.0175(18) 0.034(2) 0.027(2) -0.0023(17) 0.0009(15) 0.0030(17)
C44 0.027(2) 0.055(3) 0.021(2) -0.0025(19) -0.0008(16) 0.007(2)
C45 0.028(2) 0.0175(18) 0.023(2) -0.0039(15) 0.0039(15) -0.0038(16)
C46 0.035(2) 0.0171(19) 0.034(2) 0.0019(16) -0.0055(18) 0.0017(17)
C47 0.049(3) 0.020(2) 0.028(2) -0.0027(16) -0.0060(19) -0.0126(19)
C48 0.056(3) 0.020(2) 0.049(3) -0.014(2) 0.022(2) -0.005(2)
C49 0.0157(18) 0.032(2) 0.024(2) -0.0009(16) -0.0001(14) 0.0120(16)
C50 0.030(2) 0.050(3) 0.030(2) -0.008(2) 0.0010(18) 0.021(2)
C51 0.0155(19) 0.051(3) 0.034(2) 0.007(2) -0.0024(16) 0.0049(19)
C52 0.024(2) 0.022(2) 0.037(2) -0.0127(17) -0.0059(17) 0.0082(16)
C53 0.024(2) 0.050(3) 0.025(2) -0.0172(19) 0.0021(16) -0.0006(19)
C54 0.042(3) 0.041(3) 0.030(2) 0.0015(19) -0.0004(19) 0.001(2)
C55 0.0166(17) 0.0152(17) 0.0214(19) -0.0059(14) -0.0058(14) 0.0016(14)
C56 0.0176(17) 0.0175(17) 0.0134(17) -0.0031(13) -0.0039(13) 0.0008(14)
C57 0.0159(17) 0.0168(17) 0.0197(18) -0.0060(14) -0.0046(13) 0.0047(14)
C58 0.0153(17) 0.0219(18) 0.0159(18) -0.0048(14) 0.0002(13) 0.0013(14)
C59 0.0229(18) 0.0172(18) 0.0191(18) -0.0083(14) -0.0049(14) -0.0004(15)
C60 0.0181(17) 0.0181(18) 0.0180(18) -0.0055(14) -0.0030(13) 0.0035(14)
C61 0.0165(17) 0.0204(18) 0.0113(17) -0.0004(13) -0.0025(13) 0.0035(14)
C62 0.0151(18) 0.034(2) 0.031(2) -0.0152(17) -0.0016(15) -0.0031(16)
C63 0.0147(18) 0.036(2) 0.042(2) -0.0129(19) -0.0027(16) 0.0031(17)
C64 0.029(2) 0.034(2) 0.050(3) -0.002(2) 0.0127(19) -0.0046(19)
C65 0.0150(19) 0.060(3) 0.049(3) -0.036(2) -0.0054(17) -0.0005(19)
C66 0.0228(19) 0.0223(19) 0.027(2) -0.0128(16) -0.0054(15) 0.0027(16)
C67 0.027(2) 0.024(2) 0.037(2) -0.0188(17) -0.0027(17) 0.0035(17)
C68 0.0231(19) 0.038(2) 0.023(2) -0.0137(17) 0.0022(15) -0.0027(17)
C69 0.028(2) 0.026(2) 0.033(2) -0.0144(17) -0.0057(17) 0.0085(17)
C70 0.0175(17) 0.0151(17) 0.0193(18) -0.0011(14) -0.0023(14) -0.0010(14)
C71 0.0157(17) 0.0171(17) 0.0159(18) -0.0026(14) -0.0002(13) -0.0018(14)
C72 0.0167(17) 0.0090(16) 0.0236(19) 0.0003(13) -0.0010(14) 0.0000(13)
C73 0.0196(17) 0.0148(17) 0.0186(18) -0.0027(14) -0.0033(14) -0.0042(14)
C74 0.0166(17) 0.027(2) 0.0178(18) -0.0052(15) -0.0040(14) 0.0016(15)
C75 0.0120(16) 0.0198(18) 0.0197(18) -0.0060(14) -0.0026(13) -0.0022(14)
C76 0.0161(17) 0.0223(18) 0.0164(18) -0.0087(14) 0.0020(13) 0.0000(14)
C77 0.0238(19) 0.0158(18) 0.0202(19) -0.0029(14) -0.0041(14) 0.0012(15)
C78 0.045(3) 0.019(2) 0.032(2) -0.0032(17) -0.0043(19) -0.0088(18)
C79 0.042(2) 0.021(2) 0.040(2) -0.0157(18) -0.0194(19) 0.0037(18)
C80 0.032(2) 0.023(2) 0.032(2) -0.0133(17) -0.0051(17) 0.0022(17)
C81 0.0184(17) 0.0212(19) 0.0227(19) -0.0080(15) -0.0050(14) 0.0073(15)
C82 0.022(2) 0.038(2) 0.035(2) -0.0150(19) -0.0077(17) 0.0109(18)
C83 0.027(2) 0.026(2) 0.026(2) -0.0080(16) -0.0066(16) 0.0100(17)
C84 0.030(2) 0.032(2) 0.033(2) -0.0107(18) -0.0184(17) 0.0102(18)
C85 0.0166(17) 0.0173(17) 0.0173(18) -0.0062(14) -0.0008(13) 0.0013(14)
C86 0.0170(17) 0.0178(17) 0.0121(17) -0.0033(13) -0.0009(13) 0.0007(14)
C87 0.0192(17) 0.0162(17) 0.0178(18) -0.0045(14) -0.0001(14) 0.0008(14)
C88 0.0221(18) 0.0223(19) 0.0174(18) -0.0077(15) -0.0009(14) -0.0011(15)
C89 0.032(2) 0.023(2) 0.023(2) -0.0020(16) 0.0088(16) -0.0042(17)
C90 0.032(2) 0.0176(19) 0.025(2) -0.0035(15) 0.0074(16) 0.0016(16)
C91 0.0193(18) 0.0230(19) 0.0138(18) -0.0053(14) 0.0034(13) 0.0011(15)
C92 0.0166(18) 0.030(2) 0.024(2) -0.0078(16) 0.0023(14) -0.0035(16)
C93 0.0225(19) 0.027(2) 0.024(2) -0.0045(16) 0.0038(15) -0.0043(16)
C94 0.032(2) 0.040(3) 0.041(3) -0.015(2) 0.0116(19) -0.014(2)
C95 0.0193(19) 0.047(3) 0.028(2) -0.0053(19) 0.0013(16) 0.0064(18)
C96 0.048(3) 0.017(2) 0.066(3) 0.006(2) 0.029(2) 0.007(2)
C97 0.071(4) 0.043(3) 0.081(4) 0.031(3) 0.015(3) 0.026(3)
C98 0.092(4) 0.017(2) 0.100(5) 0.013(3) 0.058(4) 0.011(3)
C99 0.086(4) 0.019(2) 0.095(5) -0.026(3) 0.047(3) -0.009(3)
C100 0.022(2) 0.053(3) 0.030(2) -0.017(2) 0.0024(16) -0.0129(19)
C101 0.014(2) 0.090(4) 0.049(3) -0.034(3) -0.0018(18) -0.001(2)
C102 0.039(3) 0.070(4) 0.043(3) -0.004(3) 0.006(2) -0.028(3)
C103 0.178(9) 0.088(6) 0.100(6) -0.017(5) 0.031(6) 0.036(6)
C104 0.071(4) 0.042(3) 0.043(3) -0.012(2) -0.004(3) 0.033(3)
C105 0.037(3) 0.040(3) 0.058(3) 0.007(2) 0.002(2) 0.010(2)
C106 0.047(3) 0.037(3) 0.045(3) -0.004(2) -0.011(2) 0.010(2)
C107 0.047(3) 0.053(3) 0.043(3) 0.010(2) 0.005(2) 0.017(3)
C108 0.045(3) 0.038(3) 0.096(5) 0.018(3) -0.012(3) -0.002(3)
C109 0.094(5) 0.026(3) 0.101(5) -0.020(3) -0.052(4) 0.023(3)
C110 0.180(9) 0.081(6) 0.121(7) -0.010(5) 0.021(6) 0.017(6)
C111 0.090(5) 0.065(4) 0.077(5) -0.027(4) -0.005(4) 0.011(4)
C112 0.063(4) 0.073(4) 0.054(4) -0.017(3) -0.004(3) -0.002(3)
C113 0.059(4) 0.095(5) 0.066(4) -0.027(4) -0.014(3) 0.000(4)
C114 0.070(4) 0.099(5) 0.055(4) -0.018(4) -0.014(3) 0.000(4)
C115 0.096(5) 0.083(5) 0.075(5) -0.030(4) -0.014(4) 0.019(4)
C116 0.112(6) 0.107(6) 0.065(5) -0.027(4) -0.017(4) 0.018(5)
Zr1 0.01126(16) 0.01362(17) 0.01738(18) 0.00066(13) -0.00033(12) -0.00070(13)
Zr2 0.01426(16) 0.01731(17) 0.01645(18) -0.00602(13) -0.00217(12) 0.00346(13)
Al1 0.0157(5) 0.0256(6) 0.0167(6) 0.0007(4) 0.0009(4) 0.0029(5)
Al2 0.0189(5) 0.0290(6) 0.0167(6) -0.0058(5) 0.0003(4) -0.0003(5)
N1 0.0115(13) 0.0163(14) 0.0148(15) -0.0025(11) -0.0003(11) 0.0017(11)
N2 0.0127(14) 0.0197(15) 0.0155(15) -0.0048(12) -0.0020(11) -0.0009(12)

loop_
_atom_type_symbol
_atom_type_description
_atom_type_scat_dispersion_real
_atom_type_scat_dispersion_imag
_atom_type_scat_source
C C 0.0033 0.0016 'International Tables Vol C Tables 4.2.6.8 and 6.1.1.4'
H H 0.0000 0.0000 'International Tables Vol C Tables 4.2.6.8 and 6.1.1.4'
Al Al 0.0645 0.0514 'International Tables Vol C Tables 4.2.6.8 and 6.1.1.4'
N N 0.0061 0.0033 'International Tables Vol C Tables 4.2.6.8 and 6.1.1.4'
O O 0.0106 0.0060 'International Tables Vol C Tables 4.2.6.8 and 6.1.1.4'
Zr Zr -2.9673 0.5597 'International Tables Vol C Tables 4.2.6.8 and 6.1.1.4'

loop_
_geom_angle_atom_site_label_1
_geom_angle_atom_site_label_2
_geom_angle_atom_site_label_3
_geom_angle
C49 O1 Al1 126.7(2)
C49 O1 Zr1 127.0(2)
Al1 O1 Zr1 104.79(11)
C10 O2 Al1 132.1(2)
C10 O2 Zr1 118.70(18)
Al1 O2 Zr1 103.07(10)
C25 O3 Zr1 146.6(2)
C40 O4 Zr1 149.3(2)
C100 O5 Al2 127.3(2)
C100 O5 Zr2 127.0(2)
Al2 O5 Zr2 104.44(11)
C61 O6 Al2 132.5(2)
C61 O6 Zr2 118.46(18)
Al2 O6 Zr2 102.86(10)
C76 O7 Zr2 146.4(2)
C91 O8 Zr2 149.4(2)
N1 C4 C5 115.9(3)
C10 C5 C6 119.6(3)
C10 C5 C4 121.8(3)
C6 C5 C4 118.3(3)
C7 C6 C5 120.7(3)
C6 C7 C8 117.7(3)
C6 C7 C11 122.3(3)
C8 C7 C11 120.0(3)
C7 C8 C9 124.5(3)
C8 C9 C10 115.5(3)
C8 C9 C15 119.5(3)
C10 C9 C15 124.7(3)
C5 C10 O2 115.7(3)
C5 C10 C9 121.9(3)
O2 C10 C9 122.4(3)
C12 C11 C13 109.3(3)
C12 C11 C14 110.0(3)
C13 C11 C14 108.2(3)
C12 C11 C7 109.6(3)
C13 C11 C7 111.1(3)
C14 C11 C7 108.6(3)
C16 C15 C9 114.8(3)
C16 C15 C18 106.4(3)
C9 C15 C18 112.4(3)
C16 C15 C17 108.9(3)
C9 C15 C17 106.6(3)
C18 C15 C17 107.6(3)
N1 C19 C20 116.3(3)
C21 C20 C25 119.6(3)
C21 C20 C19 119.0(3)
C25 C20 C19 121.3(3)
C20 C21 C22 122.0(3)
C23 C22 C21 117.0(3)
C23 C22 C26 122.1(3)
C21 C22 C26 120.8(3)
C22 C23 C24 123.8(3)
C23 C24 C25 117.2(3)
C23 C24 C30 121.2(3)
C25 C24 C30 121.5(3)
O3 C25 C20 119.0(3)
O3 C25 C24 120.8(3)
C20 C25 C24 120.3(3)
C29 C26 C28 107.3(3)
C29 C26 C22 112.1(3)
C28 C26 C22 111.2(3)
C29 C26 C27 108.1(3)
C28 C26 C27 110.0(3)
C22 C26 C27 108.1(3)
C24 C30 C33 111.7(3)
C24 C30 C31 111.4(3)
C33 C30 C31 106.8(3)
C24 C30 C32 108.5(3)
C33 C30 C32 109.7(3)
C31 C30 C32 108.7(3)
N1 C34 C35 119.2(3)
C40 C35 C36 119.5(3)
C40 C35 C34 121.7(3)
C36 C35 C34 118.2(3)
C37 C36 C35 121.8(3)
C38 C37 C36 116.5(3)
C38 C37 C41 120.0(3)
C36 C37 C41 123.4(3)
C37 C38 C39 124.5(3)
C38 C39 C40 116.6(3)
C38 C39 C45 121.2(3)
C40 C39 C45 122.2(3)
O4 C40 C35 117.5(3)
O4 C40 C39 121.4(3)
C35 C40 C39 121.1(3)
C42 C41 C43 107.8(3)
C42 C41 C37 112.1(3)
C43 C41 C37 110.7(3)
C42 C41 C44 108.5(3)
C43 C41 C44 109.3(3)
C37 C41 C44 108.4(3)
C47 C45 C46 109.9(3)
C47 C45 C48 107.4(3)
C46 C45 C48 107.8(3)
C47 C45 C39 111.2(3)
C46 C45 C39 108.0(3)
C48 C45 C39 112.5(3)
O1 C49 C51 111.0(3)
O1 C49 C50 108.6(3)
C51 C49 C50 112.2(3)
N2 C55 C56 115.8(3)
C57 C56 C61 120.1(3)
C57 C56 C55 119.3(3)
C61 C56 C55 120.5(3)
C56 C57 C58 121.2(3)
C57 C58 C59 117.1(3)
C57 C58 C62 122.3(3)
C59 C58 C62 120.5(3)
C60 C59 C58 124.1(3)
C59 C60 C61 116.0(3)
C59 C60 C66 119.7(3)
C61 C60 C66 124.1(3)
C56 C61 O6 116.7(3)
C56 C61 C60 121.5(3)
O6 C61 C60 121.8(3)
C63 C62 C65 107.3(3)
C63 C62 C64 108.6(3)
C65 C62 C64 109.8(3)
C63 C62 C58 112.3(3)
C65 C62 C58 110.5(3)
C64 C62 C58 108.3(3)
C67 C66 C69 106.5(3)
C67 C66 C68 107.9(3)
C69 C66 C68 109.6(3)
C67 C66 C60 112.0(3)
C69 C66 C60 114.3(3)
C68 C66 C60 106.4(3)
C71 C70 N2 114.7(3)
C72 C71 C76 119.1(3)
C72 C71 C70 119.4(3)
C76 C71 C70 121.5(3)
C71 C72 C73 121.5(3)
C72 C73 C74 117.4(3)
C72 C73 C77 119.4(3)
C74 C73 C77 123.2(3)
C73 C74 C75 123.9(3)
C76 C75 C74 115.9(3)
C76 C75 C81 121.7(3)
C74 C75 C81 122.3(3)
O7 C76 C71 118.0(3)
O7 C76 C75 119.8(3)
C71 C76 C75 122.2(3)
C79 C77 C80 108.4(3)
C79 C77 C78 108.1(3)
C80 C77 C78 109.0(3)
C79 C77 C73 112.3(3)
C80 C77 C73 110.2(3)
C78 C77 C73 108.9(3)
C84 C81 C83 107.5(3)
C84 C81 C75 111.8(3)
C83 C81 C75 111.0(3)
C84 C81 C82 107.4(3)
C83 C81 C82 109.4(3)
C75 C81 C82 109.6(3)
N2 C85 C86 119.4(3)
C87 C86 C91 119.1(3)
C87 C86 C85 118.6(3)
C91 C86 C85 121.4(3)
C88 C87 C86 122.6(3)
C87 C88 C89 116.4(3)
C87 C88 C92 121.3(3)
C89 C88 C92 122.0(3)
C88 C89 C90 124.4(3)
C89 C90 C91 117.1(3)
C89 C90 C96 120.8(3)
C91 C90 C96 122.1(3)
O8 C91 C86 117.6(3)
O8 C91 C90 121.9(3)
C86 C91 C90 120.4(3)
C94 C92 C95 107.6(3)
C94 C92 C93 108.6(3)
C95 C92 C93 109.3(3)
C94 C92 C88 112.4(3)
C95 C92 C88 111.5(3)
C93 C92 C88 107.5(3)
C97 C96 C99 110.2(4)
C97 C96 C98 107.7(5)
C99 C96 C98 108.9(4)
C97 C96 C90 109.7(4)
C99 C96 C90 108.3(4)
C98 C96 C90 112.1(3)
O5 C100 C102 109.4(3)
O5 C100 C101 110.2(3)
C102 C100 C101 113.0(4)
C105 C104 C109 118.3(5)
C105 C104 C103 125.7(6)
C109 C104 C103 116.0(6)
C104 C105 C106 120.2(5)
C107 C106 C105 120.2(5)
C108 C107 C106 119.9(5)
C107 C108 C109 120.2(5)
C108 C109 C104 121.1(5)
C112 C111 C116 118.7(7)
C112 C111 C110 122.5(7)
C116 C111 C110 118.5(6)
C111 C112 C113 122.5(6)
C114 C113 C112 120.2(6)
C113 C114 C115 118.3(7)
C116 C115 C114 121.1(7)
C115 C116 C111 119.0(7)
O4 Zr1 O3 102.47(9)
O4 Zr1 O1 159.87(9)
O3 Zr1 O1 88.48(9)
O4 Zr1 O2 95.48(9)
O3 Zr1 O2 149.06(9)
O1 Zr1 O2 67.86(8)
O4 Zr1 C1 96.42(12)
O3 Zr1 C1 102.37(12)
O1 Zr1 C1 97.66(12)
O2 Zr1 C1 100.39(12)
O4 Zr1 N1 78.31(9)
O3 Zr1 N1 77.76(9)
O1 Zr1 N1 87.76(9)
O2 Zr1 N1 81.53(9)
C1 Zr1 N1 174.58(12)
O4 Zr1 Al1 130.01(7)
O3 Zr1 Al1 121.51(7)
O1 Zr1 Al1 33.84(6)
O2 Zr1 Al1 34.60(6)
C1 Zr1 Al1 96.16(10)
N1 Zr1 Al1 88.29(7)
O7 Zr2 O8 102.65(10)
O7 Zr2 O5 87.25(10)
O8 Zr2 O5 161.57(9)
O7 Zr2 O6 148.30(9)
O8 Zr2 O6 96.91(9)
O5 Zr2 O6 67.96(9)
O7 Zr2 C52 100.99(12)
O8 Zr2 C52 96.97(12)
O5 Zr2 C52 96.31(12)
O6 Zr2 C52 101.11(11)
O7 Zr2 N2 78.37(9)
O8 Zr2 N2 78.12(9)
O5 Zr2 N2 88.92(9)
O6 Zr2 N2 81.60(8)
C52 Zr2 N2 174.70(12)
O7 Zr2 Al2 120.26(8)
O8 Zr2 Al2 131.64(7)
O5 Zr2 Al2 33.77(6)
O6 Zr2 Al2 34.77(6)
C52 Zr2 Al2 95.72(10)
N2 Zr2 Al2 89.09(7)
O1 Al1 O2 82.94(11)
O1 Al1 C3 116.66(16)
O2 Al1 C3 112.17(14)
O1 Al1 C2 109.15(15)
O2 Al1 C2 114.42(15)
C3 Al1 C2 116.89(18)
O1 Al1 Zr1 41.37(7)
O2 Al1 Zr1 42.33(7)
C3 Al1 Zr1 129.68(13)
C2 Al1 Zr1 113.43(13)
O5 Al2 O6 83.38(11)
O5 Al2 C54 116.37(17)
O6 Al2 C54 112.35(15)
O5 Al2 C53 109.52(15)
O6 Al2 C53 114.89(15)
C54 Al2 C53 116.12(18)
O5 Al2 Zr2 41.79(8)
O6 Al2 Zr2 42.37(7)
C54 Al2 Zr2 129.82(14)
C53 Al2 Zr2 114.06(13)
C34 N1 C4 111.2(2)
C34 N1 C19 107.7(2)
C4 N1 C19 106.7(2)
C34 N1 Zr1 111.93(19)
C4 N1 Zr1 110.97(19)
C19 N1 Zr1 108.04(18)
C55 N2 C85 111.1(3)
C55 N2 C70 106.6(2)
C85 N2 C70 107.2(2)
C55 N2 Zr2 110.46(19)
C85 N2 Zr2 113.45(19)
C70 N2 Zr2 107.71(19)

loop_
_geom_bond_atom_site_label_1
_geom_bond_atom_site_label_2
_geom_bond_distance
O1 C49 1.469(4)
O1 Al1 1.836(3)
O1 Zr1 2.179(2)
O2 C10 1.411(4)
O2 Al1 1.859(2)
O2 Zr1 2.204(2)
O3 C25 1.354(4)
O3 Zr1 1.967(2)
O4 C40 1.363(4)
O4 Zr1 1.961(2)
O5 C100 1.454(4)
O5 Al2 1.833(3)
O5 Zr2 2.198(2)
O6 C61 1.407(4)
O6 Al2 1.868(2)
O6 Zr2 2.207(2)
O7 C76 1.366(4)
O7 Zr2 1.954(2)
O8 C91 1.365(4)
O8 Zr2 1.963(2)
C1 Zr1 2.234(4)
C2 Al1 1.963(4)
C3 Al1 1.959(4)
C4 N1 1.497(4)
C4 C5 1.504(4)
C5 C10 1.392(4)
C5 C6 1.404(4)
C6 C7 1.388(4)
C7 C8 1.391(5)
C7 C11 1.547(5)
C8 C9 1.402(4)
C9 C10 1.411(4)
C9 C15 1.539(5)
C11 C12 1.517(6)
C11 C13 1.530(5)
C11 C14 1.533(5)
C15 C16 1.534(5)
C15 C18 1.543(5)
C15 C17 1.546(5)
C19 N1 1.507(4)
C19 C20 1.518(4)
C20 C21 1.387(5)
C20 C25 1.407(5)
C21 C22 1.395(5)
C22 C23 1.389(5)
C22 C26 1.540(5)
C23 C24 1.403(5)
C24 C25 1.412(4)
C24 C30 1.533(5)
C26 C29 1.528(5)
C26 C28 1.534(5)
C26 C27 1.547(5)
C30 C33 1.537(5)
C30 C31 1.542(5)
C30 C32 1.545(5)
C34 N1 1.494(4)
C34 C35 1.515(4)
C35 C40 1.395(4)
C35 C36 1.403(4)
C36 C37 1.395(4)
C37 C38 1.393(5)
C37 C41 1.531(4)
C38 C39 1.402(5)
C39 C40 1.409(5)
C39 C45 1.541(5)
C41 C42 1.529(5)
C41 C43 1.529(5)
C41 C44 1.541(5)
C45 C47 1.533(5)
C45 C46 1.538(5)
C45 C48 1.538(5)
C49 C51 1.509(5)
C49 C50 1.525(5)
C52 Zr2 2.254(3)
C53 Al2 1.967(4)
C54 Al2 1.957(4)
C55 N2 1.494(4)
C55 C56 1.510(5)
C56 C57 1.388(4)
C56 C61 1.397(4)
C57 C58 1.393(5)
C58 C59 1.407(5)
C58 C62 1.539(5)
C59 C60 1.400(5)
C60 C61 1.410(5)
C60 C66 1.550(5)
C62 C63 1.534(5)
C62 C65 1.538(5)
C62 C64 1.538(5)
C66 C67 1.529(5)
C66 C69 1.532(5)
C66 C68 1.542(5)
C70 C71 1.510(4)
C70 N2 1.510(4)
C71 C72 1.394(4)
C71 C76 1.405(5)
C72 C73 1.398(5)
C73 C74 1.403(5)
C73 C77 1.539(5)
C74 C75 1.409(5)
C75 C76 1.407(5)
C75 C81 1.543(5)
C77 C79 1.531(5)
C77 C80 1.535(5)
C77 C78 1.538(5)
C81 C84 1.531(5)
C81 C83 1.539(5)
C81 C82 1.543(5)
C85 N2 1.496(4)
C85 C86 1.506(5)
C86 C87 1.394(4)
C86 C91 1.408(5)
C87 C88 1.390(5)
C88 C89 1.393(5)
C88 C92 1.542(5)
C89 C90 1.397(5)
C90 C91 1.410(5)
C90 C96 1.546(5)
C92 C94 1.536(5)
C92 C95 1.537(5)
C92 C93 1.539(5)
C96 C97 1.524(8)
C96 C99 1.524(7)
C96 C98 1.525(6)
C100 C102 1.517(6)
C100 C101 1.533(6)
C103 C104 1.475(8)
C104 C105 1.377(7)
C104 C109 1.378(8)
C105 C106 1.381(6)
C106 C107 1.368(7)
C107 C108 1.356(8)
C108 C109 1.368(8)
C110 C111 1.470(9)
C111 C112 1.317(8)
C111 C116 1.442(8)
C112 C113 1.434(8)
C113 C114 1.357(8)
C114 C115 1.420(8)
C115 C116 1.392(9)
Zr1 N1 2.483(3)
Zr1 Al1 3.1884(14)
Zr2 N2 2.488(3)
Zr2 Al2 3.1934(14)

loop_
_geom_torsion_atom_site_label_1
_geom_torsion_atom_site_label_2
_geom_torsion_atom_site_label_3
_geom_torsion_atom_site_label_4
_geom_torsion
N1 C4 C5 C10 -70.8(4)
N1 C4 C5 C6 114.9(3)
C10 C5 C6 C7 0.0(5)
C4 C5 C6 C7 174.5(3)
C5 C6 C7 C8 -0.9(5)
C5 C6 C7 C11 178.8(3)
C6 C7 C8 C9 0.2(5)
C11 C7 C8 C9 -179.5(3)
C7 C8 C9 C10 1.4(5)
C7 C8 C9 C15 -173.0(3)
C6 C5 C10 O2 -175.6(3)
C4 C5 C10 O2 10.1(4)
C6 C5 C10 C9 1.7(5)
C4 C5 C10 C9 -172.5(3)
Al1 O2 C10 C5 -88.3(3)
Zr1 O2 C10 C5 59.0(3)
Al1 O2 C10 C9 94.3(4)
Zr1 O2 C10 C9 -118.4(3)
C8 C9 C10 C5 -2.4(5)
C15 C9 C10 C5 171.8(3)
C8 C9 C10 O2 174.8(3)
C15 C9 C10 O2 -11.1(5)
C6 C7 C11 C12 119.1(4)
C8 C7 C11 C12 -61.3(4)
C6 C7 C11 C13 -1.8(5)
C8 C7 C11 C13 177.8(3)
C6 C7 C11 C14 -120.7(4)
C8 C7 C11 C14 58.9(4)
C8 C9 C15 C16 -136.6(3)
C10 C9 C15 C16 49.5(4)
C8 C9 C15 C18 -14.9(4)
C10 C9 C15 C18 171.2(3)
C8 C9 C15 C17 102.7(3)
C10 C9 C15 C17 -71.2(4)
N1 C19 C20 C21 -135.6(3)
N1 C19 C20 C25 47.0(4)
C25 C20 C21 C22 0.7(5)
C19 C20 C21 C22 -176.7(3)
C20 C21 C22 C23 0.3(5)
C20 C21 C22 C26 177.8(3)
C21 C22 C23 C24 -0.6(5)
C26 C22 C23 C24 -178.1(3)
C22 C23 C24 C25 -0.1(5)
C22 C23 C24 C30 -177.2(3)
Zr1 O3 C25 C20 -2.9(5)
Zr1 O3 C25 C24 176.3(3)
C21 C20 C25 O3 177.7(3)
C19 C20 C25 O3 -4.9(5)
C21 C20 C25 C24 -1.5(5)
C19 C20 C25 C24 175.9(3)
C23 C24 C25 O3 -178.0(3)
C30 C24 C25 O3 -0.9(5)
C23 C24 C25 C20 1.2(5)
C30 C24 C25 C20 178.3(3)
C23 C22 C26 C29 -18.1(5)
C21 C22 C26 C29 164.5(3)
C23 C22 C26 C28 -138.2(3)
C21 C22 C26 C28 44.4(4)
C23 C22 C26 C27 100.9(4)
C21 C22 C26 C27 -76.5(4)
C23 C24 C30 C33 -130.9(3)
C25 C24 C30 C33 52.1(4)
C23 C24 C30 C31 -11.6(4)
C25 C24 C30 C31 171.5(3)
C23 C24 C30 C32 108.0(3)
C25 C24 C30 C32 -68.9(4)
N1 C34 C35 C40 48.7(4)
N1 C34 C35 C36 -140.6(3)
C40 C35 C36 C37 2.3(5)
C34 C35 C36 C37 -168.6(3)
C35 C36 C37 C38 -1.7(5)
C35 C36 C37 C41 175.3(3)
C36 C37 C38 C39 0.0(5)
C41 C37 C38 C39 -177.1(3)
C37 C38 C39 C40 0.9(5)
C37 C38 C39 C45 -178.9(3)
Zr1 O4 C40 C35 -9.6(6)
Zr1 O4 C40 C39 170.1(3)
C36 C35 C40 O4 178.3(3)
C34 C35 C40 O4 -11.1(5)
C36 C35 C40 C39 -1.4(5)
C34 C35 C40 C39 169.2(3)
C38 C39 C40 O4 -179.9(3)
C45 C39 C40 O4 0.0(5)
C38 C39 C40 C35 -0.2(5)
C45 C39 C40 C35 179.6(3)
C38 C37 C41 C42 -172.5(3)
C36 C37 C41 C42 10.6(5)
C38 C37 C41 C43 -52.2(4)
C36 C37 C41 C43 131.0(3)
C38 C37 C41 C44 67.7(4)
C36 C37 C41 C44 -109.1(4)
C38 C39 C45 C47 -124.4(4)
C40 C39 C45 C47 55.8(4)
C38 C39 C45 C46 115.0(4)
C40 C39 C45 C46 -64.8(4)
C38 C39 C45 C48 -3.9(5)
C40 C39 C45 C48 176.3(3)
Al1 O1 C49 C51 -89.1(3)
Zr1 O1 C49 C51 74.4(3)
Al1 O1 C49 C50 34.8(4)
Zr1 O1 C49 C50 -161.7(2)
N2 C55 C56 C57 113.0(3)
N2 C55 C56 C61 -71.1(4)
C61 C56 C57 C58 1.0(5)
C55 C56 C57 C58 176.9(3)
C56 C57 C58 C59 -1.7(5)
C56 C57 C58 C62 176.4(3)
C57 C58 C59 C60 -0.1(5)
C62 C58 C59 C60 -178.3(3)
C58 C59 C60 C61 2.5(5)
C58 C59 C60 C66 -172.3(3)
C57 C56 C61 O6 -176.2(3)
C55 C56 C61 O6 7.9(4)
C57 C56 C61 C60 1.6(5)
C55 C56 C61 C60 -174.3(3)
Al2 O6 C61 C56 -87.2(3)
Zr2 O6 C61 C56 60.0(3)
Al2 O6 C61 C60 95.0(4)
Zr2 O6 C61 C60 -117.8(3)
C59 C60 C61 C56 -3.2(5)
C66 C60 C61 C56 171.3(3)
C59 C60 C61 O6 174.5(3)
C66 C60 C61 O6 -10.9(5)
C57 C58 C62 C63 13.1(5)
C59 C58 C62 C63 -168.8(3)
C57 C58 C62 C65 132.9(4)
C59 C58 C62 C65 -49.0(5)
C57 C58 C62 C64 -106.9(4)
C59 C58 C62 C64 71.3(4)
C59 C60 C66 C67 -13.7(5)
C61 C60 C66 C67 172.0(3)
C59 C60 C66 C69 -134.9(3)
C61 C60 C66 C69 50.7(5)
C59 C60 C66 C68 104.0(4)
C61 C60 C66 C68 -70.4(4)
N2 C70 C71 C72 -130.7(3)
N2 C70 C71 C76 51.3(4)
C76 C71 C72 C73 -0.6(5)
C70 C71 C72 C73 -178.7(3)
C71 C72 C73 C74 0.5(5)
C71 C72 C73 C77 179.5(3)
C72 C73 C74 C75 0.3(5)
C77 C73 C74 C75 -178.6(3)
C73 C74 C75 C76 -0.9(5)
C73 C74 C75 C81 179.5(3)
Zr2 O7 C76 C71 -17.2(6)
Zr2 O7 C76 C75 161.1(3)
C72 C71 C76 O7 178.3(3)
C70 C71 C76 O7 -3.7(5)
C72 C71 C76 C75 0.0(5)
C70 C71 C76 C75 178.1(3)
C74 C75 C76 O7 -177.5(3)
C81 C75 C76 O7 2.2(5)
C74 C75 C76 C71 0.7(5)
C81 C75 C76 C71 -179.7(3)
C72 C73 C77 C79 175.6(3)
C74 C73 C77 C79 -5.4(5)
C72 C73 C77 C80 54.7(4)
C74 C73 C77 C80 -126.3(4)
C72 C73 C77 C78 -64.7(4)
C74 C73 C77 C78 114.2(4)
C76 C75 C81 C84 -179.6(3)
C74 C75 C81 C84 0.1(5)
C76 C75 C81 C83 -59.6(4)
C74 C75 C81 C83 120.1(3)
C76 C75 C81 C82 61.4(4)
C74 C75 C81 C82 -118.9(4)
N2 C85 C86 C87 -142.2(3)
N2 C85 C86 C91 48.8(4)
C91 C86 C87 C88 1.7(5)
C85 C86 C87 C88 -167.5(3)
C86 C87 C88 C89 0.1(5)
C86 C87 C88 C92 173.2(3)
C87 C88 C89 C90 -1.1(6)
C92 C88 C89 C90 -174.1(4)
C88 C89 C90 C91 0.2(6)
C88 C89 C90 C96 179.1(4)
Zr2 O8 C91 C86 -11.4(6)
Zr2 O8 C91 C90 169.5(3)
C87 C86 C91 O8 178.2(3)
C85 C86 C91 O8 -12.8(5)
C87 C86 C91 C90 -2.6(5)
C85 C86 C91 C90 166.3(3)
C89 C90 C91 O8 -179.2(3)
C96 C90 C91 O8 1.9(6)
C89 C90 C91 C86 1.6(5)
C96 C90 C91 C86 -177.2(4)
C87 C88 C92 C94 164.7(3)
C89 C88 C92 C94 -22.6(5)
C87 C88 C92 C95 43.8(5)
C89 C88 C92 C95 -143.5(4)
C87 C88 C92 C93 -75.9(4)
C89 C88 C92 C93 96.8(4)
C89 C90 C96 C97 -122.6(4)
C91 C90 C96 C97 56.2(5)
C89 C90 C96 C99 117.1(4)
C91 C90 C96 C99 -64.0(5)
C89 C90 C96 C98 -3.1(7)
C91 C90 C96 C98 175.8(5)
Al2 O5 C100 C102 36.6(5)
Zr2 O5 C100 C102 -158.5(3)
Al2 O5 C100 C101 -88.2(4)
Zr2 O5 C100 C101 76.7(4)
C109 C104 C105 C106 1.5(7)
C103 C104 C105 C106 -178.3(5)
C104 C105 C106 C107 -1.2(7)
C105 C106 C107 C108 0.5(7)
C106 C107 C108 C109 -0.2(8)
C107 C108 C109 C104 0.6(8)
C105 C104 C109 C108 -1.3(8)
C103 C104 C109 C108 178.6(5)
C116 C111 C112 C113 2.2(10)
C110 C111 C112 C113 176.7(7)
C111 C112 C113 C114 0.2(10)
C112 C113 C114 C115 -2.0(9)
C113 C114 C115 C116 1.4(10)
C114 C115 C116 C111 1.0(11)
C112 C111 C116 C115 -2.7(11)
C110 C111 C116 C115 -177.4(7)
C40 O4 Zr1 O3 73.6(4)
C40 O4 Zr1 O1 -48.0(5)
C40 O4 Zr1 O2 -81.0(4)
C40 O4 Zr1 C1 177.8(4)
C40 O4 Zr1 N1 -0.9(4)
C40 O4 Zr1 Al1 -78.5(4)
C25 O3 Zr1 O4 -90.3(4)
C25 O3 Zr1 O1 72.6(4)
C25 O3 Zr1 O2 33.7(5)
C25 O3 Zr1 C1 170.1(4)
C25 O3 Zr1 N1 -15.4(4)
C25 O3 Zr1 Al1 64.9(4)
C49 O1 Zr1 O4 149.3(3)
Al1 O1 Zr1 O4 -44.4(3)
C49 O1 Zr1 O3 25.6(3)
Al1 O1 Zr1 O3 -168.08(12)
C49 O1 Zr1 O2 -174.9(3)
Al1 O1 Zr1 O2 -8.50(10)
C49 O1 Zr1 C1 -76.7(3)
Al1 O1 Zr1 C1 89.65(14)
C49 O1 Zr1 N1 103.4(3)
Al1 O1 Zr1 N1 -90.27(12)
C49 O1 Zr1 Al1 -166.4(3)
C10 O2 Zr1 O4 20.9(2)
Al1 O2 Zr1 O4 176.65(11)
C10 O2 Zr1 O3 -104.6(2)
Al1 O2 Zr1 O3 51.1(2)
C10 O2 Zr1 O1 -147.4(2)
Al1 O2 Zr1 O1 8.34(10)
C10 O2 Zr1 C1 118.5(2)
Al1 O2 Zr1 C1 -85.77(14)
C10 O2 Zr1 N1 -56.3(2)
Al1 O2 Zr1 N1 99.36(11)
C10 O2 Zr1 Al1 -155.7(3)
C76 O7 Zr2 O8 -76.9(4)
C76 O7 Zr2 O5 87.4(4)
C76 O7 Zr2 O6 49.8(5)
C76 O7 Zr2 C52 -176.7(4)
C76 O7 Zr2 N2 -2.1(4)
C76 O7 Zr2 Al2 79.9(4)
C91 O8 Zr2 O7 78.1(4)
C91 O8 Zr2 O5 -43.1(6)
C91 O8 Zr2 O6 -76.8(4)
C91 O8 Zr2 C52 -179.0(4)
C91 O8 Zr2 N2 3.1(4)
C91 O8 Zr2 Al2 -74.9(4)
C100 O5 Zr2 O7 23.9(3)
Al2 O5 Zr2 O7 -168.38(12)
C100 O5 Zr2 O8 147.3(3)
Al2 O5 Zr2 O8 -45.0(3)
C100 O5 Zr2 O6 -176.3(3)
Al2 O5 Zr2 O6 -8.59(10)
C100 O5 Zr2 C52 -76.8(3)
Al2 O5 Zr2 C52 90.86(14)
C100 O5 Zr2 N2 102.4(3)
Al2 O5 Zr2 N2 -89.97(12)
C100 O5 Zr2 Al2 -167.7(3)
C61 O6 Zr2 O7 -106.4(2)
Al2 O6 Zr2 O7 49.4(2)
C61 O6 Zr2 O8 21.7(2)
Al2 O6 Zr2 O8 177.46(11)
C61 O6 Zr2 O5 -147.4(2)
Al2 O6 Zr2 O5 8.37(10)
C61 O6 Zr2 C52 120.2(2)
Al2 O6 Zr2 C52 -84.00(14)
C61 O6 Zr2 N2 -55.2(2)
Al2 O6 Zr2 N2 100.62(11)
C61 O6 Zr2 Al2 -155.8(3)
C49 O1 Al1 O2 175.8(3)
Zr1 O1 Al1 O2 9.42(11)
C49 O1 Al1 C3 -72.9(3)
Zr1 O1 Al1 C3 120.73(16)
C49 O1 Al1 C2 62.4(3)
Zr1 O1 Al1 C2 -104.03(15)
C49 O1 Al1 Zr1 166.4(3)
C10 O2 Al1 O1 141.7(3)
Zr1 O2 Al1 O1 -9.24(11)
C10 O2 Al1 C3 25.7(3)
Zr1 O2 Al1 C3 -125.21(16)
C10 O2 Al1 C2 -110.5(3)
Zr1 O2 Al1 C2 98.63(16)
C10 O2 Al1 Zr1 150.9(3)
O4 Zr1 Al1 O1 161.69(14)
O3 Zr1 Al1 O1 14.02(14)
O2 Zr1 Al1 O1 166.04(16)
C1 Zr1 Al1 O1 -94.57(15)
N1 Zr1 Al1 O1 88.52(13)
O4 Zr1 Al1 O2 -4.36(14)
O3 Zr1 Al1 O2 -152.03(13)
O1 Zr1 Al1 O2 -166.04(16)
C1 Zr1 Al1 O2 99.38(14)
N1 Zr1 Al1 O2 -77.52(12)
O4 Zr1 Al1 C3 75.12(19)
O3 Zr1 Al1 C3 -72.55(19)
O1 Zr1 Al1 C3 -86.6(2)
O2 Zr1 Al1 C3 79.5(2)
C1 Zr1 Al1 C3 178.86(19)
N1 Zr1 Al1 C3 1.96(18)
O4 Zr1 Al1 C2 -105.51(15)
O3 Zr1 Al1 C2 106.82(15)
O1 Zr1 Al1 C2 92.80(17)
O2 Zr1 Al1 C2 -101.15(17)
C1 Zr1 Al1 C2 -1.77(16)
N1 Zr1 Al1 C2 -178.67(14)
C100 O5 Al2 O6 177.1(3)
Zr2 O5 Al2 O6 9.48(11)
C100 O5 Al2 C54 -71.2(3)
Zr2 O5 Al2 C54 121.18(17)
C100 O5 Al2 C53 63.0(3)
Zr2 O5 Al2 C53 -104.63(16)
C100 O5 Al2 Zr2 167.6(3)
C61 O6 Al2 O5 141.3(3)
Zr2 O6 Al2 O5 -9.37(11)
C61 O6 Al2 C54 25.5(3)
Zr2 O6 Al2 C54 -125.21(16)
C61 O6 Al2 C53 -110.2(3)
Zr2 O6 Al2 C53 99.10(16)
C61 O6 Al2 Zr2 150.7(3)
O7 Zr2 Al2 O5 13.47(14)
O8 Zr2 Al2 O5 162.58(14)
O6 Zr2 Al2 O5 165.95(16)
C52 Zr2 Al2 O5 -92.80(15)
N2 Zr2 Al2 O5 89.43(13)
O7 Zr2 Al2 O6 -152.47(13)
O8 Zr2 Al2 O6 -3.37(14)
O5 Zr2 Al2 O6 -165.95(16)
C52 Zr2 Al2 O6 101.25(14)
N2 Zr2 Al2 O6 -76.52(12)
O7 Zr2 Al2 C54 -72.8(2)
O8 Zr2 Al2 C54 76.3(2)
O5 Zr2 Al2 C54 -86.3(2)
O6 Zr2 Al2 C54 79.7(2)
C52 Zr2 Al2 C54 -179.1(2)
N2 Zr2 Al2 C54 3.14(19)
O7 Zr2 Al2 C53 106.31(16)
O8 Zr2 Al2 C53 -104.58(16)
O5 Zr2 Al2 C53 92.84(18)
O6 Zr2 Al2 C53 -101.22(17)
C52 Zr2 Al2 C53 0.03(17)
N2 Zr2 Al2 C53 -177.74(15)
C35 C34 N1 C4 67.7(4)
C35 C34 N1 C19 -175.7(3)
C35 C34 N1 Zr1 -57.0(3)
C5 C4 N1 C34 -77.3(3)
C5 C4 N1 C19 165.5(3)
C5 C4 N1 Zr1 48.0(3)
C20 C19 N1 C34 54.7(4)
C20 C19 N1 C4 174.2(3)
C20 C19 N1 Zr1 -66.4(3)
O4 Zr1 N1 C34 30.63(19)
O3 Zr1 N1 C34 -75.1(2)
O1 Zr1 N1 C34 -164.0(2)
O2 Zr1 N1 C34 128.1(2)
C1 Zr1 N1 C34 16.8(13)
Al1 Zr1 N1 C34 162.15(19)
O4 Zr1 N1 C4 -94.3(2)
O3 Zr1 N1 C4 160.1(2)
O1 Zr1 N1 C4 71.1(2)
O2 Zr1 N1 C4 3.18(19)
C1 Zr1 N1 C4 -108.1(12)
Al1 Zr1 N1 C4 37.27(19)
O4 Zr1 N1 C19 149.1(2)
O3 Zr1 N1 C19 43.37(19)
O1 Zr1 N1 C19 -45.55(19)
O2 Zr1 N1 C19 -113.50(19)
C1 Zr1 N1 C19 135.2(12)
Al1 Zr1 N1 C19 -79.41(18)
C56 C55 N2 C85 -75.7(3)
C56 C55 N2 C70 167.9(3)
C56 C55 N2 Zr2 51.1(3)
C86 C85 N2 C55 70.6(4)
C86 C85 N2 C70 -173.3(3)
C86 C85 N2 Zr2 -54.5(3)
C71 C70 N2 C55 173.3(3)
C71 C70 N2 C85 54.3(3)
C71 C70 N2 Zr2 -68.1(3)
O7 Zr2 N2 C55 156.2(2)
O8 Zr2 N2 C55 -98.0(2)
O5 Zr2 N2 C55 68.8(2)
O6 Zr2 N2 C55 0.9(2)
C52 Zr2 N2 C55 -120.2(12)
Al2 Zr2 N2 C55 35.0(2)
O7 Zr2 N2 C85 -78.4(2)
O8 Zr2 N2 C85 27.4(2)
O5 Zr2 N2 C85 -165.8(2)
O6 Zr2 N2 C85 126.3(2)
C52 Zr2 N2 C85 5.2(13)
Al2 Zr2 N2 C85 160.43(19)
O7 Zr2 N2 C70 40.15(19)
O8 Zr2 N2 C70 145.9(2)
O5 Zr2 N2 C70 -47.26(19)
O6 Zr2 N2 C70 -115.14(19)
C52 Zr2 N2 C70 123.7(12)
Al2 Zr2 N2 C70 -81.04(18)
